data_2231052
loop_
_publ_author_name
'Zhang, Zhi-Fang'

_publ_section_title
;
 Diethyl 2-{[(4-methoxy-3-pyridyl)amino]methylidene}malonate
;
_journal_coeditor_code CV5129
_journal_issue 8
_journal_name_full 'Acta Crystallographica Section E'
_journal_page_first o1946
_journal_paper_doi 10.1107/S1600536811026353
_journal_volume 67
_journal_year 2011
_chemical_formula_iupac 'C14 H18 N2 O5'
_chemical_formula_moiety 'C14 H18 N2 O5'
_chemical_formula_sum 'C14 H18 N2 O5'
_chemical_formula_weight 294.30
_chemical_name_systematic
;
Diethyl 2-{[(4-methoxy-3-pyridyl)amino]methylidene}malonate
;
_space_group_IT_number 14
_symmetry_cell_setting monoclinic
_symmetry_space_group_name_Hall '-P 2ybc'
_symmetry_space_group_name_H-M 'P 1 21/c 1'
_atom_sites_solution_hydrogens geom
_atom_sites_solution_primary direct
_atom_sites_solution_secondary difmap
_audit_creation_method SHELXL-97
_cell_angle_alpha 90.00
_cell_angle_beta 94.08(3)
_cell_angle_gamma 90.00
_cell_formula_units_Z 4
_cell_length_a 19.012(4)
_cell_length_b 8.6620(17)
_cell_length_c 9.1600(18)
_cell_measurement_reflns_used 25
_cell_measurement_temperature 295(2)
_cell_measurement_theta_max 13
_cell_measurement_theta_min 10
_cell_volume 1504.7(5)
_computing_cell_refinement 'CAD-4 Software (Enraf--Nonius, 1985)'
_computing_data_collection 'CAD-4 Software (Enraf--Nonius, 1985)'
_computing_data_reduction 'XCAD4 (Harms & Wocadlo, 1995)'
_computing_molecular_graphics 'SHELXTL (Sheldrick, 2008)'
_computing_publication_material 'SHELXTL (Sheldrick, 2008)'
_computing_structure_refinement 'SHELXS97 (Sheldrick, 2008)'
_computing_structure_solution 'SHELXS97 (Sheldrick, 2008)'
_diffrn_ambient_temperature 295(2)
_diffrn_measured_fraction_theta_full 1.000
_diffrn_measured_fraction_theta_max 1.000
_diffrn_measurement_device_type 'Enraf--Nonius CAD-4'
_diffrn_measurement_method \w/2\q
_diffrn_radiation_monochromator graphite
_diffrn_radiation_source 'fine-focus sealed tube'
_diffrn_radiation_type MoK\a
_diffrn_radiation_wavelength 0.71073
_diffrn_reflns_av_R_equivalents 0.0338
_diffrn_reflns_av_sigmaI/netI 0.0499
_diffrn_reflns_limit_h_max 0
_diffrn_reflns_limit_h_min -22
_diffrn_reflns_limit_k_max 10
_diffrn_reflns_limit_k_min 0
_diffrn_reflns_limit_l_max 11
_diffrn_reflns_limit_l_min -10
_diffrn_reflns_number 2843
_diffrn_reflns_theta_full 25.36
_diffrn_reflns_theta_max 25.36
_diffrn_reflns_theta_min 1.07
_diffrn_standards_decay_% 1
_diffrn_standards_interval_count 200
_diffrn_standards_interval_time 120
_diffrn_standards_number 3
_exptl_absorpt_coefficient_mu 0.099
_exptl_absorpt_correction_T_max 0.9901
_exptl_absorpt_correction_T_min 0.9708
_exptl_absorpt_correction_type psi-scan
_exptl_absorpt_process_details '(North <i>et al.</i>, 1968)'
_exptl_crystal_colour colourless
_exptl_crystal_density_diffrn 1.299
_exptl_crystal_density_method 'not measured'
_exptl_crystal_description block
_exptl_crystal_F_000 624
_exptl_crystal_size_max 0.30
_exptl_crystal_size_mid 0.20
_exptl_crystal_size_min 0.10
_refine_diff_density_max 0.162
_refine_diff_density_min -0.143
_refine_ls_extinction_method none
_refine_ls_goodness_of_fit_ref 1.005
_refine_ls_hydrogen_treatment constr
_refine_ls_matrix_type full
_refine_ls_number_parameters 190
_refine_ls_number_reflns 2758
_refine_ls_number_restraints 0
_refine_ls_restrained_S_all 1.005
_refine_ls_R_factor_all 0.1170
_refine_ls_R_factor_gt 0.0587
_refine_ls_shift/su_max 0.000
_refine_ls_shift/su_mean 0.000
_refine_ls_structure_factor_coef Fsqd
_refine_ls_weighting_details 'calc w=1/[\s^2^(Fo^2^)+(0.0560P)^2^] where P=(Fo^2^+2Fc^2^)/3'
_refine_ls_weighting_scheme calc
_refine_ls_wR_factor_gt 0.1222
_refine_ls_wR_factor_ref 0.1423
_reflns_number_gt 1452
_reflns_number_total 2758
_reflns_threshold_expression I>2sigma(I)
_cod_data_source_file cv5129.cif
_cod_data_source_block I
_cod_original_sg_symbol_H-M 'P 21/c'
_cod_database_code 2231052
_cod_database_fobs_code 2231052

loop_
_symmetry_equiv_pos_as_xyz
'x, y, z'
'-x, y+1/2, -z+1/2'
'-x, -y, -z'
'x, -y-1/2, z-1/2'

loop_
_atom_site_type_symbol
_atom_site_label
_atom_site_fract_x
_atom_site_fract_y
_atom_site_fract_z
_atom_site_U_iso_or_equiv
_atom_site_adp_type
_atom_site_calc_flag
_atom_site_refinement_flags
_atom_site_occupancy
_atom_site_symmetry_multiplicity
O O1 0.15081(10) 0.3780(2) 0.5511(2) 0.0649(6) Uani d . 1 1
C C1 0.11221(14) 0.4906(3) 0.4828(3) 0.0502(7) Uani d . 1 1
N N1 0.03465(13) 0.7408(3) 0.3671(3) 0.0668(7) Uani d . 1 1
N N2 0.17585(11) 0.6573(2) 0.6532(2) 0.0527(6) Uani d . 1 1
H H2A 0.1916 0.5742 0.6954 0.063 Uiso calc R 1 1
O O2 0.25551(12) 1.0765(2) 0.7731(2) 0.0826(8) Uani d . 1 1
C C2 0.06290(15) 0.4714(3) 0.3677(3) 0.0591(8) Uani d . 1 1
H H2B 0.0543 0.3744 0.3268 0.071 Uiso calc R 1 1
O O3 0.31389(12) 0.9837(2) 0.9718(2) 0.0868(8) Uani d . 1 1
C C3 0.02656(15) 0.5984(4) 0.3142(3) 0.0645(9) Uani d . 1 1
H H3A -0.0062 0.5840 0.2350 0.077 Uiso calc R 1 1
O O4 0.26443(12) 0.5409(2) 0.8621(2) 0.0804(7) Uani d . 1 1
C C4 0.08378(14) 0.7576(3) 0.4773(3) 0.0590(8) Uani d . 1 1
H H4A 0.0916 0.8563 0.5150 0.071 Uiso calc R 1 1
O O5 0.34811(10) 0.6944(2) 0.9616(2) 0.0662(6) Uani d . 1 1
C C5 0.12345(14) 0.6392(3) 0.5386(3) 0.0463(7) Uani d . 1 1
C C6 0.14403(17) 0.2247(3) 0.4922(4) 0.0776(10) Uani d . 1 1
H H6A 0.1740 0.1558 0.5503 0.116 Uiso calc R 1 1
H H6B 0.1576 0.2245 0.3933 0.116 Uiso calc R 1 1
H H6C 0.0959 0.1913 0.4937 0.116 Uiso calc R 1 1
C C7 0.20362(14) 0.7889(3) 0.7033(3) 0.0528(7) Uani d . 1 1
H H7A 0.1854 0.8789 0.6601 0.063 Uiso calc R 1 1
C C8 0.25623(14) 0.8065(3) 0.8119(3) 0.0484(7) Uani d . 1 1
C C9 0.27475(15) 0.9670(3) 0.8476(3) 0.0591(8) Uani d . 1 1
C C10 0.3349(2) 1.1375(4) 1.0158(5) 0.1076(14) Uani d . 1 1
H H10A 0.3393 1.2015 0.9301 0.129 Uiso calc R 1 1
H H10B 0.2996 1.1831 1.0739 0.129 Uiso calc R 1 1
C C11 0.4004(2) 1.1295(4) 1.0990(5) 0.1279(16) Uani d . 1 1
H H11A 0.4144 1.2313 1.1305 0.192 Uiso calc R 1 1
H H11B 0.4353 1.0869 1.0399 0.192 Uiso calc R 1 1
H H11C 0.3958 1.0649 1.1829 0.192 Uiso calc R 1 1
C C12 0.28810(15) 0.6696(3) 0.8807(3) 0.0526(7) Uani d . 1 1
C C13 0.38151(16) 0.5613(3) 1.0303(3) 0.0721(9) Uani d . 1 1
H H13A 0.4013 0.4961 0.9576 0.087 Uiso calc R 1 1
H H13B 0.3475 0.5014 1.0804 0.087 Uiso calc R 1 1
C C14 0.43854(18) 0.6193(4) 1.1373(4) 0.0959(12) Uani d . 1 1
H H14A 0.4621 0.5333 1.1855 0.144 Uiso calc R 1 1
H H14B 0.4183 0.6836 1.2086 0.144 Uiso calc R 1 1
H H14C 0.4719 0.6781 1.0864 0.144 Uiso calc R 1 1

loop_
_atom_site_aniso_label
_atom_site_aniso_U_11
_atom_site_aniso_U_22
_atom_site_aniso_U_33
_atom_site_aniso_U_12
_atom_site_aniso_U_13
_atom_site_aniso_U_23
O1 0.0708(14) 0.0499(12) 0.0701(13) 0.0029(10) -0.0218(11) -0.0015(10)
C1 0.0463(16) 0.0575(17) 0.0455(15) 0.0011(14) -0.0067(13) 0.0004(13)
N1 0.0626(17) 0.0728(17) 0.0629(16) 0.0032(14) -0.0106(13) 0.0104(14)
N2 0.0607(15) 0.0465(14) 0.0490(13) 0.0003(12) -0.0088(11) -0.0020(11)
O2 0.1070(19) 0.0537(13) 0.0823(16) 0.0006(12) -0.0257(14) 0.0033(11)
C2 0.0626(19) 0.0608(19) 0.0523(17) -0.0071(16) -0.0065(15) -0.0006(15)
O3 0.1061(18) 0.0546(13) 0.0922(17) -0.0018(12) -0.0465(14) -0.0092(11)
C3 0.060(2) 0.080(2) 0.0512(18) -0.0070(17) -0.0126(15) 0.0049(16)
O4 0.0954(17) 0.0519(13) 0.0881(16) -0.0083(12) -0.0342(13) 0.0069(11)
C4 0.0562(19) 0.0590(18) 0.0601(18) -0.0002(15) -0.0084(15) 0.0010(15)
O5 0.0625(13) 0.0543(12) 0.0786(14) -0.0005(10) -0.0184(11) 0.0023(10)
C5 0.0471(16) 0.0533(17) 0.0379(14) -0.0012(14) -0.0017(12) 0.0030(12)
C6 0.086(2) 0.0476(19) 0.096(3) 0.0027(17) -0.0172(19) -0.0094(17)
C7 0.0563(18) 0.0485(17) 0.0533(17) 0.0021(15) 0.0018(14) -0.0020(14)
C8 0.0485(16) 0.0480(16) 0.0482(15) -0.0025(14) 0.0003(13) -0.0016(13)
C9 0.0544(19) 0.059(2) 0.0629(19) -0.0010(16) -0.0062(15) -0.0029(16)
C10 0.115(3) 0.055(2) 0.142(3) -0.004(2) -0.063(3) -0.021(2)
C11 0.120(3) 0.090(3) 0.164(4) -0.022(3) -0.063(3) -0.002(3)
C12 0.0569(19) 0.0520(18) 0.0481(16) -0.0066(15) -0.0020(15) -0.0035(14)
C13 0.071(2) 0.069(2) 0.073(2) 0.0150(18) -0.0134(18) 0.0041(17)
C14 0.078(2) 0.110(3) 0.095(3) 0.014(2) -0.028(2) 0.000(2)

loop_
_atom_type_symbol
_atom_type_description
_atom_type_scat_dispersion_real
_atom_type_scat_dispersion_imag
_atom_type_scat_source
C C 0.0033 0.0016 'International Tables Vol C Tables 4.2.6.8 and 6.1.1.4'
H H 0.0000 0.0000 'International Tables Vol C Tables 4.2.6.8 and 6.1.1.4'
N N 0.0061 0.0033 'International Tables Vol C Tables 4.2.6.8 and 6.1.1.4'
O O 0.0106 0.0060 'International Tables Vol C Tables 4.2.6.8 and 6.1.1.4'

loop_
_geom_angle_atom_site_label_1
_geom_angle_atom_site_label_2
_geom_angle_atom_site_label_3
_geom_angle
C1 O1 C6 117.6(2)
O1 C1 C2 126.1(3)
O1 C1 C5 115.6(2)
C2 C1 C5 118.2(3)
C3 N1 C4 115.7(3)
C7 N2 C5 126.8(2)
C7 N2 H2A 116.6
C5 N2 H2A 116.6
C1 C2 C3 118.5(3)
C1 C2 H2B 120.7
C3 C2 H2B 120.7
C9 O3 C10 118.0(2)
N1 C3 C2 124.9(3)
N1 C3 H3A 117.6
C2 C3 H3A 117.6
N1 C4 C5 124.4(3)
N1 C4 H4A 117.8
C5 C4 H4A 117.8
C12 O5 C13 116.6(2)
C4 C5 C1 118.3(2)
C4 C5 N2 124.3(2)
C1 C5 N2 117.3(2)
O1 C6 H6A 109.5
O1 C6 H6B 109.5
H6A C6 H6B 109.5
O1 C6 H6C 109.5
H6A C6 H6C 109.5
H6B C6 H6C 109.5
N2 C7 C8 126.9(3)
N2 C7 H7A 116.5
C8 C7 H7A 116.5
C7 C8 C12 119.0(2)
C7 C8 C9 114.8(2)
C12 C8 C9 126.2(2)
O2 C9 O3 121.9(3)
O2 C9 C8 124.0(3)
O3 C9 C8 114.1(3)
C11 C10 O3 108.8(3)
C11 C10 H10A 109.9
O3 C10 H10A 109.9
C11 C10 H10B 109.9
O3 C10 H10B 109.9
H10A C10 H10B 108.3
C10 C11 H11A 109.5
C10 C11 H11B 109.5
H11A C11 H11B 109.5
C10 C11 H11C 109.5
H11A C11 H11C 109.5
H11B C11 H11C 109.5
O4 C12 O5 121.5(3)
O4 C12 C8 123.4(3)
O5 C12 C8 115.0(2)
O5 C13 C14 107.1(3)
O5 C13 H13A 110.3
C14 C13 H13A 110.3
O5 C13 H13B 110.3
C14 C13 H13B 110.3
H13A C13 H13B 108.5
C13 C14 H14A 109.5
C13 C14 H14B 109.5
H14A C14 H14B 109.5
C13 C14 H14C 109.5
H14A C14 H14C 109.5
H14B C14 H14C 109.5

loop_
_geom_bond_atom_site_label_1
_geom_bond_atom_site_label_2
_geom_bond_distance
O1 C1 1.348(3)
O1 C6 1.436(3)
C1 C2 1.370(3)
C1 C5 1.396(3)
N1 C3 1.330(4)
N1 C4 1.333(3)
N2 C7 1.325(3)
N2 C5 1.404(3)
N2 H2A 0.8600
O2 C9 1.210(3)
C2 C3 1.371(4)
C2 H2B 0.9300
O3 C9 1.323(3)
O3 C10 1.440(3)
C3 H3A 0.9300
O4 C12 1.209(3)
C4 C5 1.370(3)
C4 H4A 0.9300
O5 C12 1.333(3)
O5 C13 1.440(3)
C6 H6A 0.9600
C6 H6B 0.9600
C6 H6C 0.9600
C7 C8 1.368(3)
C7 H7A 0.9300
C8 C12 1.455(4)
C8 C9 1.465(4)
C10 C11 1.414(4)
C10 H10A 0.9700
C10 H10B 0.9700
C11 H11A 0.9600
C11 H11B 0.9600
C11 H11C 0.9600
C13 C14 1.495(4)
C13 H13A 0.9700
C13 H13B 0.9700
C14 H14A 0.9600
C14 H14B 0.9600
C14 H14C 0.9600

loop_
_geom_hbond_atom_site_label_D
_geom_hbond_atom_site_label_H
_geom_hbond_atom_site_label_A
_geom_hbond_site_symmetry_A
_geom_hbond_distance_DH
_geom_hbond_distance_HA
_geom_hbond_distance_DA
_geom_hbond_angle_DHA
_geom_hbond_publ_flag
N2 H2A O4 . 0.86 2.01 2.656(3) 131 yes
C6 H6A O2 1_545 0.96 2.57 3.462(4) 155 yes
C2 H2B N1 2_545 0.93 2.63 3.389(3) 139 yes

loop_
_geom_torsion_atom_site_label_1
_geom_torsion_atom_site_label_2
_geom_torsion_atom_site_label_3
_geom_torsion_atom_site_label_4
_geom_torsion
C6 O1 C1 C2 5.0(4)
C6 O1 C1 C5 -176.5(2)
O1 C1 C2 C3 177.8(3)
C5 C1 C2 C3 -0.7(4)
C4 N1 C3 C2 2.2(4)
C1 C2 C3 N1 -1.1(5)
C3 N1 C4 C5 -1.7(4)
N1 C4 C5 C1 0.1(4)
N1 C4 C5 N2 179.1(3)
O1 C1 C5 C4 -177.5(2)
C2 C1 C5 C4 1.1(4)
O1 C1 C5 N2 3.4(4)
C2 C1 C5 N2 -177.9(2)
C7 N2 C5 C4 -12.2(4)
C7 N2 C5 C1 166.8(3)
C5 N2 C7 C8 -177.8(3)
N2 C7 C8 C12 1.7(4)
N2 C7 C8 C9 -178.1(3)
C10 O3 C9 O2 -1.4(5)
C10 O3 C9 C8 179.8(3)
C7 C8 C9 O2 -12.7(4)
C12 C8 C9 O2 167.5(3)
C7 C8 C9 O3 166.0(3)
C12 C8 C9 O3 -13.8(4)
C9 O3 C10 C11 -150.4(4)
C13 O5 C12 O4 -2.5(4)
C13 O5 C12 C8 -179.5(2)
C7 C8 C12 O4 -10.7(4)
C9 C8 C12 O4 169.1(3)
C7 C8 C12 O5 166.2(2)
C9 C8 C12 O5 -14.0(4)
C12 O5 C13 C14 -168.9(3)

loop_
_cod_related_entry_id
_cod_related_entry_database
_cod_related_entry_code
1 ChemSpider 30656836
